data_1540955
loop_
_publ_author_name
'Sheldrick, W.S.'
'Haeusler, H.J.'

_publ_section_title
;
 Zur Kenntnis von Alkalimetaselenoarseniten. Darstellung und
 Kristallstrukturen von M As Se2, M = K, Rb, Cs
;
_journal_name_full 'Zeitschrift fuer Anorganische und Allgemeine Chemie'
_journal_page_first 139
_journal_page_last 148
_journal_volume 561
_journal_year 1988
_chemical_formula_sum 'As K Se2'
_chemical_name_systematic 'K (As Se2)'
_space_group_IT_number 1
_symmetry_space_group_name_Hall 'P 1'
_symmetry_space_group_name_H-M 'P 1'
_cell_angle_alpha 100.43
_cell_angle_beta 107.53
_cell_angle_gamma 100.48
_cell_formula_units_Z 4
_cell_length_a 6.558
_cell_length_b 12.628
_cell_length_c 6.554
_cell_volume 492.567
_citation_journal_id_ASTM ZAACAB
_cod_data_source_file Sheldrick_ZAACAB_1988_108.cif
_cod_data_source_block As1K1Se2
_cod_original_cell_volume 492.5672
_cod_original_formula_sum 'As1 K1 Se2'
_cod_database_code 1540955

loop_
_symmetry_equiv_pos_as_xyz
x,y,z

loop_
_atom_site_label
_atom_site_type_symbol
_atom_site_fract_x
_atom_site_fract_y
_atom_site_fract_z
_atom_site_occupancy
_atom_site_U_iso_or_equiv
K4 K+1 -0.1465 0.9978 0.4529 1 0.0
Se1 Se-2 0.686 0.2073 1.2284 1 0.0
Se4 Se-2 0.2623 0.2448 0.738 1 0.0
Se5 Se-2 0.6683 0.708 1.2484 1 0.0
K1 K+1 0.2123 0.2599 0.2261 1 0.0
As3 As+3 0.2884 0.6767 1.155 1 0.0
As4 As+3 0.3172 0.9426 1.017 1 0.0
Se7 Se-2 0 1 1 1 0.0
Se8 Se-2 0.1758 0.7448 0.8228 1 0.0
Se3 Se-2 0.4396 0.4998 0.5614 1 0.0
Se2 Se-2 0.3861 -0.0187 0.691 1 0.0
K2 K+1 -0.1098 0.4974 0.4143 1 0.0
As1 As+3 0.595 0.177 0.8503 1 0.0
Se6 Se-2 0.1298 0.4818 0.9492 1 0.0
As2 As+3 0.4556 0.4424 0.8774 1 0.0
K3 K+1 0.6634 0.7583 0.7714 1 0.0
